data_4515996
loop_
_publ_author_name
'Kalita, Pankaj'
'Goura, Joydeb'
'Herrera, Juan Manuel'
'Colacio, Enrique'
'Chandrasekhar, Vadapalli'

_publ_section_title
;
 Heterometallic Octanuclear
 Ni<sup>II</sup><sub>4</sub>Ln<sup>III</sup><sub>4</sub> (Ln = Y, Gd, Tb,
 Dy, Ho, Er) Complexes Containing
 Ni<sup>II</sup><sub>2</sub>Ln<sup>III</sup><sub>2</sub>O<sub>4</sub>
 Distorted Cubane Motifs: Synthesis, Structure, and Magnetic Properties.
;
_journal_issue 5
_journal_name_full 'ACS omega'
_journal_page_first 5202
_journal_page_last 5211
_journal_paper_doi 10.1021/acsomega.8b00292
_journal_volume 3
_journal_year 2018
_chemical_formula_moiety 'C64 H98 Ho4 N8 Ni4 O34, 2(H O)'
_chemical_formula_sum 'C64 H100 Ho4 N8 Ni4 O36'
_chemical_formula_weight 2452.07
_space_group_crystal_system monoclinic
_space_group_IT_number 14
_space_group_name_Hall '-P 2yn'
_space_group_name_H-M_alt 'P 1 21/n 1'
_atom_sites_solution_hydrogens mixed
_atom_sites_solution_primary dual
_audit_creation_date 2017-10-18
_audit_creation_method
;
Olex2 1.2-alpha
(compiled 2017.07.20 svn.r3457 for OlexSys, GUI svn.r5370)
;
_cell_angle_alpha 90
_cell_angle_beta 96.714(3)
_cell_angle_gamma 90
_cell_formula_units_Z 2
_cell_length_a 12.9771(7)
_cell_length_b 15.5019(8)
_cell_length_c 23.5655(13)
_cell_measurement_reflns_used 6254
_cell_measurement_temperature 100(2)
_cell_measurement_theta_max 25.31
_cell_measurement_theta_min 2.63
_cell_volume 4708.2(4)
_computing_molecular_graphics 'Olex2 (Dolomanov et al., 2009)'
_computing_publication_material 'Olex2 (Dolomanov et al., 2009)'
_computing_structure_refinement 'ShelXL (Sheldrick, 2015)'
_computing_structure_solution 'ShelXT (Sheldrick, 2015)'
_diffrn_ambient_temperature 100(2)
_diffrn_detector 'Bruker APEX2 area detector'
_diffrn_detector_area_resol_mean 7.9
_diffrn_detector_type 'CCD area detector'
_diffrn_measured_fraction_theta_full 0.998
_diffrn_measured_fraction_theta_max 0.991
_diffrn_measurement_device 'three-circle diffractometer'
_diffrn_measurement_device_type 'Bruker APEX-II CCD'
_diffrn_measurement_method '\f and \w scans'
_diffrn_radiation_monochromator graphite
_diffrn_radiation_probe x-ray
_diffrn_radiation_type MoK\a
_diffrn_radiation_wavelength 0.71073
_diffrn_reflns_av_R_equivalents 0.0545
_diffrn_reflns_av_unetI/netI 0.0571
_diffrn_reflns_Laue_measured_fraction_full 0.998
_diffrn_reflns_Laue_measured_fraction_max 0.991
_diffrn_reflns_limit_h_max 16
_diffrn_reflns_limit_h_min -16
_diffrn_reflns_limit_k_max 16
_diffrn_reflns_limit_k_min -19
_diffrn_reflns_limit_l_max 28
_diffrn_reflns_limit_l_min -29
_diffrn_reflns_number 34917
_diffrn_reflns_point_group_measured_fraction_full 0.998
_diffrn_reflns_point_group_measured_fraction_max 0.991
_diffrn_reflns_theta_full 26.000
_diffrn_reflns_theta_max 26.978
_diffrn_reflns_theta_min 2.628
_diffrn_source 'microfocus sealed X-ray tube'
_diffrn_source_type 'Incoatec I\ms'
_diffrn_standards_number 0
_exptl_absorpt_coefficient_mu 4.180
_exptl_absorpt_correction_T_max 0.7455
_exptl_absorpt_correction_T_min 0.5074
_exptl_absorpt_correction_type multi-scan
_exptl_absorpt_process_details
'SADABS-2012/1 (Bruker,2012) was used for absorption correction. wR2(int) was 0.0986 before and 0.0546 after correction. The Ratio of minimum to maximum transmission is 0.6806. The \l/2 correction factor is 0.0015.'
_exptl_crystal_colour green
_exptl_crystal_colour_primary green
_exptl_crystal_density_diffrn 1.730
_exptl_crystal_description block
_exptl_crystal_F_000 2416
_exptl_crystal_size_max 0.14
_exptl_crystal_size_mid 0.12
_exptl_crystal_size_min 0.09
_refine_diff_density_max 1.300
_refine_diff_density_min -1.061
_refine_diff_density_rms 0.126
_refine_ls_extinction_method none
_refine_ls_goodness_of_fit_ref 0.978
_refine_ls_hydrogen_treatment mixed
_refine_ls_matrix_type full
_refine_ls_number_parameters 539
_refine_ls_number_reflns 10164
_refine_ls_number_restraints 3
_refine_ls_restrained_S_all 0.978
_refine_ls_R_factor_all 0.0542
_refine_ls_R_factor_gt 0.0357
_refine_ls_shift/su_max 0.002
_refine_ls_shift/su_mean 0.000
_refine_ls_structure_factor_coef Fsqd
_refine_ls_weighting_details 'w=1/[\s^2^(Fo^2^)+(0.0361P)^2^] where P=(Fo^2^+2Fc^2^)/3'
_refine_ls_weighting_scheme calc
_refine_ls_wR_factor_gt 0.0757
_refine_ls_wR_factor_ref 0.0831
_reflns_Friedel_coverage 0.000
_reflns_number_gt 7761
_reflns_number_total 10164
_reflns_threshold_expression 'I > 2\s(I)'
_cod_data_source_file ao8b00292_si_001.cif
_cod_data_source_block vc_pk_ni4ho4
_cod_database_code 4515996
_shelx_shelxl_version_number 2016/4
_shelx_space_group_comment
;
The symmetry employed for this shelxl refinement is uniquely defined
by the following loop, which should always be used as a source of
symmetry information in preference to the above space-group names.
They are only intended as comments.
;
_shelx_estimated_absorpt_t_max 0.705
_shelx_estimated_absorpt_t_min 0.592
_olex2_refinement_description
;
1. Fixed Uiso
 At 1.2 times of:
  All C(H) groups, All C(H,H) groups, All N(H) groups
 At 1.5 times of:
  All C(H,H,H) groups, All O(H) groups
2. Restrained distances
 H1-O1 = H2-O2
 0.85 with sigma of 0.002
 H3-O3 \\sim O2-H2
 with sigma of 0.002
3. Uiso/Uaniso restraints and constraints
Uanis(O3A) = Uanis(O3B)
4.a Riding coordinates:
 O3B(H3B)
4.b Free rotating group:
 O4(H4)
4.c Ternary CH refined with riding coordinates:
 N2A(H2A), N2B(H2B)
4.d Secondary CH2 refined with riding coordinates:
 C8A(H8AA,H8AB), C8B(H8BA,H8BB), C9A(H9AA,H9AB), C9B(H9BA,H9BB), C10A(H10A,
 H10B), C10B(H10C,H10D), C11A(H11A,H11B), C11B(H11C,H11D)
4.e Aromatic/amide H refined with riding coordinates:
 C3A(H3AA), C3B(H3BA), C4A(H4A), C4B(H4B), C5A(H5A), C5B(H5B), C7A(H7A),
 C7B(H7B)
4.f Idealised Me refined as rotating group:
 C2C(H2CA,H2CB,H2CC), C2D(H2DA,H2DB,H2DC), C2E(H2EA,H2EB,H2EC), C2F(H2FA,H2FB,
 H2FC), C12A(H12A,H12B,H12C), C12B(H12D,H12E,H12F)
4.g Idealised tetrahedral OH refined as rotating group:
 O3A(H3A)
;
_olex2_submission_special_instructions 'No special instructions were received'

loop_
_space_group_symop_operation_xyz
'x, y, z'
'-x+1/2, y+1/2, -z+1/2'
'-x, -y, -z'
'x-1/2, -y-1/2, z-1/2'

loop_
_atom_site_label
_atom_site_type_symbol
_atom_site_fract_x
_atom_site_fract_y
_atom_site_fract_z
_atom_site_U_iso_or_equiv
_atom_site_adp_type
_atom_site_occupancy
_atom_site_site_symmetry_order
_atom_site_calc_flag
_atom_site_refinement_flags_posn
Ho01 Ho 0.48215(2) 0.68197(2) 0.49635(2) 0.02494(7) Uani 1 1 d .
Ho02 Ho 0.52718(2) 0.49509(2) 0.61946(2) 0.02613(7) Uani 1 1 d .
Ni1 Ni 0.42165(5) 0.28702(4) 0.63296(3) 0.02897(15) Uani 1 1 d .
Ni2 Ni 0.67131(5) 0.30934(4) 0.63668(3) 0.03010(16) Uani 1 1 d .
O1 O 0.5524(3) 0.5648(2) 0.53987(15) 0.0322(8) Uani 1 1 d D
H1 H 0.596(3) 0.549(4) 0.518(2) 0.09(3) Uiso 1 1 d D
O1A O 0.6184(3) 0.1747(2) 0.50442(15) 0.0362(8) Uani 1 1 d .
O1B O 0.4576(3) 0.4927(2) 0.71666(16) 0.0393(9) Uani 1 1 d .
O1C O 0.3646(3) 0.2398(2) 0.49700(15) 0.0408(9) Uani 1 1 d .
O1D O 0.7817(3) 0.3908(2) 0.67492(16) 0.0415(9) Uani 1 1 d .
O1E O 0.5393(3) 0.6359(2) 0.65629(15) 0.0412(9) Uani 1 1 d .
O1F O 0.3345(3) 0.6487(2) 0.53779(16) 0.0395(9) Uani 1 1 d .
O2 O 0.4257(2) 0.38311(19) 0.57546(14) 0.0267(7) Uani 1 1 d D
H2 H 0.3634(13) 0.397(3) 0.564(2) 0.049(17) Uiso 1 1 d D
O2A O 0.5413(2) 0.23480(18) 0.59296(14) 0.0278(7) Uani 1 1 d .
O2B O 0.5523(2) 0.36350(19) 0.67707(14) 0.0311(8) Uani 1 1 d .
O2C O 0.3095(3) 0.2170(2) 0.58202(16) 0.0400(9) Uani 1 1 d .
O2D O 0.6950(3) 0.5156(2) 0.66454(16) 0.0396(9) Uani 1 1 d .
O2E O 0.5136(3) 0.7374(2) 0.58929(15) 0.0384(9) Uani 1 1 d .
O2F O 0.3600(3) 0.5466(2) 0.60397(16) 0.0417(9) Uani 1 1 d .
O3 O 0.6267(2) 0.39310(19) 0.57260(14) 0.0272(7) Uani 1 1 d D
H3 H 0.681(2) 0.403(3) 0.5570(19) 0.043(17) Uiso 1 1 d D
O3A O 0.1569(5) 0.4633(4) 0.7231(3) 0.1254(16) Uani 1 1 d .
H3A H 0.175520 0.439711 0.754729 0.188 Uiso 1 1 calc GR
O3B O 0.9139(5) 0.1752(4) 0.5183(3) 0.1254(16) Uani 1 1 d .
H3B H 0.887748 0.140079 0.538420 0.188 Uiso 1 1 d R
N1A N 0.4347(3) 0.1908(3) 0.68941(18) 0.0359(10) Uani 1 1 d .
N1B N 0.7047(3) 0.2293(3) 0.7035(2) 0.0388(11) Uani 1 1 d .
N2A N 0.3054(3) 0.3306(3) 0.68330(19) 0.0384(11) Uani 1 1 d .
H2A H 0.337264 0.375250 0.710488 0.046 Uiso 1 1 calc R
N2B N 0.7931(3) 0.2411(3) 0.6042(2) 0.0426(11) Uani 1 1 d .
H2B H 0.761330 0.194950 0.578127 0.051 Uiso 1 1 calc R
C1A C 0.5508(4) 0.1482(3) 0.5903(2) 0.0309(12) Uani 1 1 d .
C1B C 0.5702(4) 0.3756(3) 0.7338(2) 0.0336(12) Uani 1 1 d .
C1C C 0.2996(4) 0.2135(3) 0.5280(2) 0.0350(12) Uani 1 1 d .
C1D C 0.7741(4) 0.4712(4) 0.6803(2) 0.0379(13) Uani 1 1 d .
C1E C 0.5216(4) 0.7120(3) 0.6405(2) 0.0340(12) Uani 1 1 d .
C1F C 0.3054(4) 0.6031(3) 0.5768(2) 0.0389(13) Uani 1 1 d .
C2A C 0.5957(4) 0.1134(3) 0.5440(2) 0.0329(12) Uani 1 1 d .
C2B C 0.5206(4) 0.4468(3) 0.7567(2) 0.0382(13) Uani 1 1 d .
C2C C 0.2016(5) 0.1743(4) 0.4989(3) 0.0657(19) Uani 1 1 d .
H2CA H 0.213498 0.113261 0.490994 0.099 Uiso 1 1 calc GR
H2CB H 0.180876 0.204668 0.462857 0.099 Uiso 1 1 calc GR
H2CC H 0.146363 0.179379 0.523712 0.099 Uiso 1 1 calc GR
C2D C 0.8694(5) 0.5153(4) 0.7082(4) 0.071(2) Uani 1 1 d .
H2DA H 0.924474 0.472601 0.717541 0.107 Uiso 1 1 calc GR
H2DB H 0.853711 0.543861 0.743262 0.107 Uiso 1 1 calc GR
H2DC H 0.892571 0.558385 0.681976 0.107 Uiso 1 1 calc GR
C2E C 0.5129(6) 0.7786(3) 0.6856(3) 0.065(2) Uani 1 1 d .
H2EA H 0.568313 0.821313 0.684723 0.097 Uiso 1 1 calc GR
H2EB H 0.519229 0.750736 0.723224 0.097 Uiso 1 1 calc GR
H2EC H 0.445327 0.807337 0.678568 0.097 Uiso 1 1 calc GR
C2F C 0.1988(5) 0.6192(5) 0.5931(3) 0.079(2) Uani 1 1 d .
H2FA H 0.201957 0.664939 0.622008 0.118 Uiso 1 1 calc GR
H2FB H 0.172123 0.566207 0.608806 0.118 Uiso 1 1 calc GR
H2FC H 0.152536 0.637008 0.559298 0.118 Uiso 1 1 calc GR
C3A C 0.6150(4) 0.0272(3) 0.5398(3) 0.0458(15) Uani 1 1 d .
H3AA H 0.647390 0.005805 0.508518 0.055 Uiso 1 1 calc R
C3B C 0.5386(5) 0.4687(4) 0.8138(3) 0.0554(16) Uani 1 1 d .
H3BA H 0.506096 0.517729 0.828129 0.067 Uiso 1 1 calc R
C4A C 0.5871(5) -0.0295(4) 0.5816(3) 0.0531(17) Uani 1 1 d .
H4A H 0.600190 -0.089532 0.578830 0.064 Uiso 1 1 calc R
C4B C 0.6046(6) 0.4177(5) 0.8495(3) 0.077(2) Uani 1 1 d .
H4B H 0.616637 0.431502 0.889003 0.092 Uiso 1 1 calc R
C5A C 0.5410(5) 0.0023(3) 0.6260(3) 0.0473(16) Uani 1 1 d .
H5A H 0.521513 -0.036504 0.654146 0.057 Uiso 1 1 calc R
C5B C 0.6532(6) 0.3480(4) 0.8294(3) 0.069(2) Uani 1 1 d .
H5B H 0.699505 0.314729 0.854876 0.082 Uiso 1 1 calc R
C6A C 0.5214(4) 0.0903(3) 0.6316(2) 0.0349(12) Uani 1 1 d .
C6B C 0.6359(4) 0.3250(3) 0.7723(2) 0.0434(14) Uani 1 1 d .
C7A C 0.4680(4) 0.1157(3) 0.6806(2) 0.0403(13) Uani 1 1 d .
H7A H 0.457531 0.072361 0.707810 0.048 Uiso 1 1 calc R
C7B C 0.6946(4) 0.2513(3) 0.7546(3) 0.0459(15) Uani 1 1 d .
H7B H 0.728600 0.216356 0.784201 0.055 Uiso 1 1 calc R
C8A C 0.3767(5) 0.2068(4) 0.7387(2) 0.0491(15) Uani 1 1 d .
H8AA H 0.419334 0.241339 0.768017 0.059 Uiso 1 1 calc R
H8AB H 0.359074 0.151413 0.756183 0.059 Uiso 1 1 calc R
C8B C 0.7757(4) 0.1605(3) 0.6922(3) 0.0487(16) Uani 1 1 d .
H8BA H 0.737169 0.111815 0.672639 0.058 Uiso 1 1 calc R
H8BB H 0.813477 0.139131 0.728454 0.058 Uiso 1 1 calc R
C9A C 0.2786(4) 0.2554(4) 0.7170(3) 0.0506(15) Uani 1 1 d .
H9AA H 0.230863 0.216866 0.692919 0.061 Uiso 1 1 calc R
H9AB H 0.243043 0.274857 0.749692 0.061 Uiso 1 1 calc R
C9B C 0.8513(4) 0.1987(4) 0.6544(3) 0.0536(17) Uani 1 1 d .
H9BA H 0.896673 0.241360 0.676314 0.064 Uiso 1 1 calc R
H9BB H 0.895780 0.152459 0.641439 0.064 Uiso 1 1 calc R
C10A C 0.2132(4) 0.3698(4) 0.6493(3) 0.0514(15) Uani 1 1 d .
H10A H 0.184376 0.327016 0.620486 0.062 Uiso 1 1 calc R
H10B H 0.237096 0.419850 0.628242 0.062 Uiso 1 1 calc R
C10B C 0.8603(5) 0.2947(4) 0.5716(3) 0.0627(18) Uani 1 1 d .
H10C H 0.887886 0.343066 0.596313 0.075 Uiso 1 1 calc R
H10D H 0.816733 0.319944 0.538448 0.075 Uiso 1 1 calc R
C11A C 0.1269(5) 0.3995(5) 0.6818(3) 0.0677(19) Uani 1 1 d .
H11A H 0.069893 0.422608 0.654433 0.081 Uiso 1 1 calc R
H11B H 0.099439 0.349184 0.701133 0.081 Uiso 1 1 calc R
C11B C 0.9499(6) 0.2493(5) 0.5501(4) 0.091(3) Uani 1 1 d .
H11C H 0.985202 0.288717 0.525551 0.109 Uiso 1 1 calc R
H11D H 1.000662 0.231845 0.582771 0.109 Uiso 1 1 calc R
C12A C 0.6693(5) 0.1446(3) 0.4568(3) 0.0482(15) Uani 1 1 d .
H12A H 0.621723 0.107632 0.432265 0.072 Uiso 1 1 calc GR
H12B H 0.731363 0.111639 0.471093 0.072 Uiso 1 1 calc GR
H12C H 0.689304 0.194189 0.434712 0.072 Uiso 1 1 calc GR
C12B C 0.3978(5) 0.5632(4) 0.7380(3) 0.0526(16) Uani 1 1 d .
H12D H 0.445270 0.605213 0.758107 0.079 Uiso 1 1 calc GR
H12E H 0.351665 0.540041 0.764452 0.079 Uiso 1 1 calc GR
H12F H 0.356262 0.591426 0.705902 0.079 Uiso 1 1 calc GR
O4 O 0.7488(3) 0.6700(3) 0.6033(2) 0.0608(12) Uani 1 1 d .
H4 H 0.732219 0.619447 0.612762 0.091 Uiso 1 1 d G

loop_
_atom_site_aniso_label
_atom_site_aniso_U_11
_atom_site_aniso_U_22
_atom_site_aniso_U_33
_atom_site_aniso_U_23
_atom_site_aniso_U_13
_atom_site_aniso_U_12
Ho01 0.03060(13) 0.02136(11) 0.02233(13) 0.00231(9) 0.00087(9) 0.00135(9)
Ho02 0.03264(13) 0.02179(12) 0.02336(13) 0.00200(9) 0.00074(9) 0.00203(9)
Ni1 0.0345(4) 0.0271(3) 0.0250(4) 0.0046(3) 0.0024(3) -0.0016(3)
Ni2 0.0323(3) 0.0253(3) 0.0307(4) 0.0027(3) -0.0046(3) 0.0035(3)
O1 0.042(2) 0.0257(17) 0.030(2) 0.0039(15) 0.0091(17) 0.0101(15)
O1A 0.046(2) 0.0275(18) 0.035(2) 0.0021(15) 0.0087(17) 0.0092(15)
O1B 0.053(2) 0.037(2) 0.028(2) 0.0039(16) 0.0054(18) 0.0075(16)
O1C 0.039(2) 0.050(2) 0.032(2) -0.0028(17) 0.0033(17) -0.0152(17)
O1D 0.041(2) 0.0317(19) 0.048(3) 0.0000(17) -0.0096(18) 0.0021(16)
O1E 0.064(3) 0.0238(18) 0.036(2) -0.0013(16) 0.0055(18) 0.0044(17)
O1F 0.038(2) 0.044(2) 0.037(2) 0.0095(18) 0.0093(17) 0.0035(16)
O2 0.0267(18) 0.0267(17) 0.026(2) 0.0032(14) -0.0003(15) 0.0042(14)
O2A 0.0339(18) 0.0199(16) 0.028(2) 0.0019(14) -0.0013(15) 0.0014(13)
O2B 0.0352(19) 0.0317(18) 0.025(2) 0.0037(15) -0.0037(15) 0.0013(15)
O2C 0.044(2) 0.041(2) 0.034(2) 0.0003(17) 0.0009(17) -0.0075(16)
O2D 0.040(2) 0.0312(19) 0.045(2) -0.0013(16) -0.0093(18) -0.0004(16)
O2E 0.058(2) 0.0324(19) 0.025(2) 0.0005(16) 0.0047(17) 0.0047(16)
O2F 0.042(2) 0.040(2) 0.043(2) 0.0084(18) 0.0062(18) 0.0095(17)
O3 0.0287(19) 0.0245(16) 0.028(2) 0.0028(14) 0.0023(15) 0.0031(14)
O3A 0.101(3) 0.141(4) 0.137(5) -0.050(3) 0.027(3) 0.016(3)
O3B 0.101(3) 0.141(4) 0.137(5) -0.050(3) 0.027(3) 0.016(3)
N1A 0.048(3) 0.036(2) 0.024(2) 0.0086(19) 0.004(2) 0.000(2)
N1B 0.043(3) 0.033(2) 0.037(3) 0.010(2) -0.008(2) 0.0034(19)
N2A 0.041(3) 0.039(2) 0.036(3) 0.002(2) 0.006(2) -0.004(2)
N2B 0.037(3) 0.042(3) 0.046(3) -0.001(2) -0.009(2) 0.009(2)
C1A 0.033(3) 0.024(2) 0.033(3) 0.005(2) -0.008(2) -0.004(2)
C1B 0.047(3) 0.031(3) 0.021(3) 0.004(2) 0.000(2) -0.002(2)
C1C 0.037(3) 0.030(3) 0.037(3) 0.002(2) 0.002(3) -0.005(2)
C1D 0.037(3) 0.043(3) 0.033(3) -0.006(2) 0.000(2) -0.002(3)
C1E 0.041(3) 0.028(3) 0.032(3) -0.002(2) 0.003(2) 0.002(2)
C1F 0.031(3) 0.043(3) 0.043(4) 0.000(3) 0.004(3) 0.006(2)
C2A 0.035(3) 0.028(3) 0.034(3) 0.003(2) -0.004(2) 0.005(2)
C2B 0.049(3) 0.037(3) 0.028(3) -0.001(2) -0.001(2) -0.004(2)
C2C 0.055(4) 0.102(5) 0.037(4) 0.001(4) -0.004(3) -0.028(4)
C2D 0.046(4) 0.057(4) 0.104(7) -0.023(4) -0.024(4) 0.002(3)
C2E 0.126(6) 0.028(3) 0.039(4) -0.008(3) 0.007(4) 0.016(3)
C2F 0.055(4) 0.106(6) 0.080(6) 0.045(5) 0.026(4) 0.034(4)
C3A 0.055(4) 0.028(3) 0.053(4) -0.002(3) 0.002(3) 0.012(3)
C3B 0.078(5) 0.049(3) 0.038(4) -0.002(3) 0.002(3) 0.011(3)
C4A 0.070(4) 0.026(3) 0.059(5) 0.003(3) -0.009(3) 0.007(3)
C4B 0.108(6) 0.091(6) 0.029(4) -0.008(4) -0.005(4) 0.020(5)
C5A 0.063(4) 0.024(3) 0.050(4) 0.008(3) -0.012(3) -0.003(2)
C5B 0.093(5) 0.072(5) 0.037(4) 0.011(3) -0.011(4) 0.024(4)
C6A 0.042(3) 0.023(2) 0.037(3) 0.011(2) -0.001(2) 0.001(2)
C6B 0.059(4) 0.039(3) 0.030(3) 0.002(2) -0.005(3) 0.005(3)
C7A 0.048(3) 0.038(3) 0.032(3) 0.016(2) -0.005(3) -0.006(3)
C7B 0.051(4) 0.042(3) 0.040(4) 0.016(3) -0.015(3) 0.002(3)
C8A 0.063(4) 0.051(4) 0.034(4) 0.013(3) 0.010(3) -0.006(3)
C8B 0.050(4) 0.030(3) 0.062(4) 0.010(3) -0.011(3) 0.009(2)
C9A 0.054(4) 0.055(4) 0.046(4) 0.003(3) 0.020(3) -0.008(3)
C9B 0.040(3) 0.055(4) 0.061(5) -0.001(3) -0.016(3) 0.016(3)
C10A 0.052(4) 0.048(3) 0.055(4) 0.003(3) 0.009(3) 0.007(3)
C10B 0.043(4) 0.084(5) 0.061(5) 0.000(4) 0.010(3) 0.017(3)
C11A 0.050(4) 0.092(5) 0.063(5) 0.003(4) 0.013(3) 0.012(4)
C11B 0.073(5) 0.098(6) 0.104(7) -0.027(5) 0.016(5) 0.005(5)
C12A 0.056(4) 0.044(3) 0.047(4) -0.002(3) 0.016(3) 0.011(3)
C12B 0.068(4) 0.051(4) 0.041(4) -0.007(3) 0.015(3) 0.016(3)
O4 0.054(3) 0.053(3) 0.073(3) 0.001(2) -0.001(2) -0.016(2)

loop_
_atom_type_symbol
_atom_type_description
_atom_type_scat_dispersion_real
_atom_type_scat_dispersion_imag
_atom_type_scat_source
C C 0.0033 0.0016 'International Tables Vol C Tables 4.2.6.8 and 6.1.1.4'
H H 0.0000 0.0000 'International Tables Vol C Tables 4.2.6.8 and 6.1.1.4'
Ho Ho -0.2175 4.6783 'International Tables Vol C Tables 4.2.6.8 and 6.1.1.4'
N N 0.0061 0.0033 'International Tables Vol C Tables 4.2.6.8 and 6.1.1.4'
Ni Ni 0.3393 1.1124 'International Tables Vol C Tables 4.2.6.8 and 6.1.1.4'
O O 0.0106 0.0060 'International Tables Vol C Tables 4.2.6.8 and 6.1.1.4'

loop_
_geom_angle_atom_site_label_1
_geom_angle_atom_site_label_2
_geom_angle_atom_site_label_3
_geom_angle
_geom_angle_site_symmetry_1
_geom_angle_site_symmetry_3
Ho02 Ho01 H1 62.3(12) 3_666 .
Ni1 Ho01 Ho02 57.388(11) 3_666 3_666
Ni1 Ho01 H1 91.5(8) 3_666 .
O1 Ho01 Ho02 73.92(9) . 3_666
O1 Ho01 Ni1 110.38(10) . 3_666
O1 Ho01 H1 18.9(8) . .
O1 Ho01 O1A 152.41(12) . 3_666
O1 Ho01 O1C 95.39(13) . 3_666
O1 Ho01 O1F 86.47(13) . .
O1 Ho01 O2 76.79(12) . 3_666
O1 Ho01 O2A 145.63(12) . 3_666
O1 Ho01 O2E 81.48(12) . .
O1 Ho01 O3 95.49(11) . 3_666
O1A Ho01 Ho02 129.35(8) 3_666 3_666
O1A Ho01 Ni1 96.23(8) 3_666 3_666
O1A Ho01 H1 168.4(12) 3_666 .
O1C Ho01 Ho02 112.04(9) 3_666 3_666
O1C Ho01 Ni1 65.91(9) 3_666 3_666
O1C Ho01 H1 86.4(13) 3_666 .
O1C Ho01 O1A 88.79(12) 3_666 3_666
O1C Ho01 O2 76.94(12) 3_666 3_666
O1C Ho01 O2A 78.62(11) 3_666 3_666
O1C Ho01 O2E 72.00(12) 3_666 .
O1C Ho01 O3 138.76(12) 3_666 3_666
O1F Ho01 Ho02 100.43(9) . 3_666
O1F Ho01 Ni1 143.77(9) . 3_666
O1F Ho01 H1 103.0(10) . .
O1F Ho01 O1A 75.58(11) . 3_666
O1F Ho01 O1C 146.73(13) . 3_666
O1F Ho01 O2 135.18(12) . 3_666
O1F Ho01 O2A 116.99(11) . 3_666
O1F Ho01 O2E 75.47(13) . .
O1F Ho01 O3 73.64(12) . 3_666
O2 Ho01 Ho02 35.10(7) 3_666 3_666
O2 Ho01 Ni1 34.73(7) 3_666 3_666
O2 Ho01 H1 58.4(8) 3_666 .
O2 Ho01 O1A 130.54(11) 3_666 3_666
O2 Ho01 O2A 68.87(10) 3_666 3_666
O2A Ho01 Ho02 77.14(7) 3_666 3_666
O2A Ho01 Ni1 36.27(7) 3_666 3_666
O2A Ho01 H1 127.2(8) 3_666 .
O2A Ho01 O1A 61.90(11) 3_666 3_666
O2E Ho01 Ho02 155.30(8) . 3_666
O2E Ho01 Ni1 136.97(9) . 3_666
O2E Ho01 H1 94.5(11) . .
O2E Ho01 O1A 73.91(11) . 3_666
O2E Ho01 O2 139.90(11) . 3_666
O2E Ho01 O2A 126.76(11) . 3_666
O3 Ho01 Ho02 35.70(8) 3_666 3_666
O3 Ho01 Ni1 73.00(8) 3_666 3_666
O3 Ho01 H1 91.3(14) 3_666 .
O3 Ho01 O1A 99.22(11) 3_666 3_666
O3 Ho01 O2 67.14(11) 3_666 3_666
O3 Ho01 O2A 70.20(10) 3_666 3_666
O3 Ho01 O2E 149.09(12) 3_666 .
Ni2 Ho02 Ho01 57.243(12) . 3_666
O1 Ho02 Ho01 75.19(9) . 3_666
O1 Ho02 Ni2 112.06(9) . .
O1 Ho02 O1B 149.92(11) . .
O1 Ho02 O1E 81.38(12) . .
O1 Ho02 O2 96.72(12) . .
O1 Ho02 O2B 148.10(12) . .
O1 Ho02 O2D 95.53(13) . .
O1 Ho02 O2F 85.80(13) . .
O1 Ho02 O3 77.91(11) . .
O1B Ho02 Ho01 129.56(7) . 3_666
O1B Ho02 Ni2 97.25(7) . .
O1E Ho02 Ho01 156.52(9) . 3_666
O1E Ho02 Ni2 136.42(9) . .
O1E Ho02 O1B 72.43(11) . .
O1E Ho02 O2B 124.77(12) . .
O1E Ho02 O3 140.24(12) . .
O2 Ho02 Ho01 36.12(8) . 3_666
O2 Ho02 Ni2 72.62(7) . .
O2 Ho02 O1B 98.41(11) . .
O2 Ho02 O1E 149.49(12) . .
O2 Ho02 O2B 70.14(10) . .
O2 Ho02 O3 67.19(11) . .
O2B Ho02 Ho01 77.94(8) . 3_666
O2B Ho02 Ni2 36.95(8) . .
O2B Ho02 O1B 61.96(11) . .
O2D Ho02 Ho01 111.67(9) . 3_666
O2D Ho02 Ni2 65.98(8) . .
O2D Ho02 O1B 90.15(13) . .
O2D Ho02 O1E 71.70(12) . .
O2D Ho02 O2 138.46(11) . .
O2D Ho02 O2B 78.71(11) . .
O2D Ho02 O3 76.94(12) . .
O2F Ho02 Ho01 100.56(9) . 3_666
O2F Ho02 Ni2 143.20(9) . .
O2F Ho02 O1B 73.88(12) . .
O2F Ho02 O1E 75.96(13) . .
O2F Ho02 O2 73.53(12) . .
O2F Ho02 O2B 116.01(12) . .
O2F Ho02 O2D 147.02(12) . .
O2F Ho02 O3 134.93(12) . .
O3 Ho02 Ho01 34.73(8) . 3_666
O3 Ho02 Ni2 35.28(8) . .
O3 Ho02 O1B 132.04(10) . .
O3 Ho02 O2B 70.21(11) . .
O2 Ni1 Ho01 42.74(9) . 3_666
O2 Ni1 O2A 84.44(12) . .
O2 Ni1 O2B 80.91(12) . .
O2 Ni1 O2C 93.97(13) . .
O2 Ni1 N2A 102.44(14) . .
O2A Ni1 Ho01 44.52(8) . 3_666
O2A Ni1 O2B 81.37(12) . .
O2A Ni1 O2C 92.55(13) . .
O2A Ni1 N2A 172.63(14) . .
O2B Ni1 Ho01 90.21(9) . 3_666
O2C Ni1 Ho01 82.20(10) . 3_666
O2C Ni1 O2B 172.37(14) . .
O2C Ni1 N2A 89.62(16) . .
N1A Ni1 Ho01 132.92(13) . 3_666
N1A Ni1 O2 173.58(16) . .
N1A Ni1 O2A 90.09(15) . .
N1A Ni1 O2B 94.97(15) . .
N1A Ni1 O2C 89.63(16) . .
N1A Ni1 N2A 82.88(17) . .
N2A Ni1 Ho01 142.83(11) . 3_666
N2A Ni1 O2B 96.98(15) . .
O1D Ni2 Ho02 82.97(9) . .
O1D Ni2 O2A 173.39(12) . .
O1D Ni2 O2B 93.93(14) . .
O1D Ni2 N2B 87.35(16) . .
O2A Ni2 Ho02 90.45(8) . .
O2B Ni2 Ho02 45.00(9) . .
O2B Ni2 O2A 81.76(12) . .
O2B Ni2 N2B 172.24(15) . .
O3 Ni2 Ho02 43.05(9) . .
O3 Ni2 O1D 93.27(13) . .
O3 Ni2 O2A 81.42(12) . .
O3 Ni2 O2B 85.40(13) . .
O3 Ni2 N2B 102.19(16) . .
N1B Ni2 Ho02 132.40(14) . .
N1B Ni2 O1D 87.69(16) . .
N1B Ni2 O2A 97.25(14) . .
N1B Ni2 O2B 89.66(16) . .
N1B Ni2 O3 175.02(17) . .
N1B Ni2 N2B 82.73(18) . .
N2B Ni2 Ho02 142.73(13) . .
N2B Ni2 O2A 97.60(15) . .
Ho01 O1 H1 103(5) . .
Ho02 O1 Ho01 133.79(17) . .
Ho02 O1 H1 123(5) . .
C2A O1A Ho01 116.7(3) . 3_666
C2A O1A C12A 117.0(4) . .
C12A O1A Ho01 123.4(3) . 3_666
C2B O1B Ho02 112.3(3) . .
C2B O1B C12B 116.5(4) . .
C12B O1B Ho02 123.6(3) . .
C1C O1C Ho01 139.9(3) . 3_666
C1D O1D Ni2 126.8(3) . .
C1E O1E Ho02 139.9(3) . .
C1F O1F Ho01 140.6(3) . .
Ho01 O2 H2 115(4) 3_666 .
Ho02 O2 Ho01 108.79(13) . 3_666
Ho02 O2 H2 114(3) . .
Ni1 O2 Ho01 102.54(12) . 3_666
Ni1 O2 Ho02 107.86(14) . .
Ni1 O2 H2 107(3) . .
Ni1 O2A Ho01 99.21(11) . 3_666
Ni1 O2A Ni2 98.99(13) . .
Ni2 O2A Ho01 97.86(11) . 3_666
C1A O2A Ho01 119.1(3) . 3_666
C1A O2A Ni1 119.1(3) . .
C1A O2A Ni2 118.4(3) . .
Ni1 O2B Ho02 98.05(11) . .
Ni2 O2B Ho02 98.05(13) . .
Ni2 O2B Ni1 97.88(13) . .
C1B O2B Ho02 115.5(3) . .
C1B O2B Ni1 125.0(3) . .
C1B O2B Ni2 117.4(3) . .
C1C O2C Ni1 125.8(3) . .
C1D O2D Ho02 138.5(3) . .
C1E O2E Ho01 139.9(3) . .
C1F O2F Ho02 142.1(4) . .
Ho01 O3 Ho02 109.58(13) 3_666 .
Ho01 O3 H3 105(3) 3_666 .
Ho02 O3 H3 127(3) . .
Ni2 O3 Ho01 107.24(13) . 3_666
Ni2 O3 Ho02 101.68(14) . .
Ni2 O3 H3 105(3) . .
C11A O3A H3A 109.5 . .
C11B O3B H3B 111.5 . .
C7A N1A Ni1 125.6(4) . .
C7A N1A C8A 119.9(4) . .
C8A N1A Ni1 112.9(3) . .
C7B N1B Ni2 122.6(4) . .
C7B N1B C8B 120.5(5) . .
C8B N1B Ni2 113.1(4) . .
Ni1 N2A H2A 108.0 . .
C9A N2A Ni1 106.0(3) . .
C9A N2A H2A 108.0 . .
C9A N2A C10A 112.8(4) . .
C10A N2A Ni1 113.9(3) . .
C10A N2A H2A 108.0 . .
Ni2 N2B H2B 107.9 . .
C9B N2B Ni2 105.4(4) . .
C9B N2B H2B 107.9 . .
C9B N2B C10B 112.7(4) . .
C10B N2B Ni2 114.6(3) . .
C10B N2B H2B 107.9 . .
O2A C1A C2A 117.8(4) . .
O2A C1A C6A 124.7(5) . .
C2A C1A C6A 117.6(4) . .
O2B C1B C2B 117.1(4) . .
O2B C1B C6B 125.8(5) . .
C6B C1B C2B 117.1(5) . .
O1C C1C O2C 125.4(5) . .
O1C C1C C2C 117.3(5) . .
O2C C1C C2C 117.3(5) . .
O1D C1D C2D 115.2(5) . .
O2D C1D O1D 125.8(5) . .
O2D C1D C2D 119.0(5) . .
O1E C1E O2E 124.9(5) . .
O1E C1E C2E 117.7(5) . .
O2E C1E C2E 117.4(4) . .
O1F C1F O2F 124.6(5) . .
O1F C1F C2F 117.4(5) . .
O2F C1F C2F 117.9(5) . .
O1A C2A C1A 113.6(4) . .
C3A C2A O1A 124.5(5) . .
C3A C2A C1A 121.9(5) . .
O1B C2B C1B 113.7(5) . .
O1B C2B C3B 124.2(5) . .
C3B C2B C1B 122.1(5) . .
C1C C2C H2CA 109.5 . .
C1C C2C H2CB 109.5 . .
C1C C2C H2CC 109.5 . .
H2CA C2C H2CB 109.5 . .
H2CA C2C H2CC 109.5 . .
H2CB C2C H2CC 109.5 . .
C1D C2D H2DA 109.5 . .
C1D C2D H2DB 109.5 . .
C1D C2D H2DC 109.5 . .
H2DA C2D H2DB 109.5 . .
H2DA C2D H2DC 109.5 . .
H2DB C2D H2DC 109.5 . .
C1E C2E H2EA 109.5 . .
C1E C2E H2EB 109.5 . .
C1E C2E H2EC 109.5 . .
H2EA C2E H2EB 109.5 . .
H2EA C2E H2EC 109.5 . .
H2EB C2E H2EC 109.5 . .
C1F C2F H2FA 109.5 . .
C1F C2F H2FB 109.5 . .
C1F C2F H2FC 109.5 . .
H2FA C2F H2FB 109.5 . .
H2FA C2F H2FC 109.5 . .
H2FB C2F H2FC 109.5 . .
C2A C3A H3AA 120.0 . .
C2A C3A C4A 119.9(6) . .
C4A C3A H3AA 120.0 . .
C2B C3B H3BA 120.8 . .
C4B C3B C2B 118.4(6) . .
C4B C3B H3BA 120.8 . .
C3A C4A H4A 120.4 . .
C5A C4A C3A 119.3(5) . .
C5A C4A H4A 120.4 . .
C3B C4B H4B 119.3 . .
C5B C4B C3B 121.5(6) . .
C5B C4B H4B 119.3 . .
C4A C5A H5A 119.1 . .
C4A C5A C6A 121.8(6) . .
C6A C5A H5A 119.1 . .
C4B C5B H5B 119.6 . .
C4B C5B C6B 120.8(6) . .
C6B C5B H5B 119.6 . .
C1A C6A C7A 124.2(4) . .
C5A C6A C1A 119.4(5) . .
C5A C6A C7A 116.3(5) . .
C1B C6B C7B 123.3(5) . .
C5B C6B C1B 120.0(5) . .
C5B C6B C7B 116.5(5) . .
N1A C7A C6A 125.3(5) . .
N1A C7A H7A 117.4 . .
C6A C7A H7A 117.4 . .
N1B C7B C6B 126.4(5) . .
N1B C7B H7B 116.8 . .
C6B C7B H7B 116.8 . .
N1A C8A H8AA 110.2 . .
N1A C8A H8AB 110.2 . .
N1A C8A C9A 107.6(5) . .
H8AA C8A H8AB 108.5 . .
C9A C8A H8AA 110.2 . .
C9A C8A H8AB 110.2 . .
N1B C8B H8BA 110.4 . .
N1B C8B H8BB 110.4 . .
N1B C8B C9B 106.7(4) . .
H8BA C8B H8BB 108.6 . .
C9B C8B H8BA 110.4 . .
C9B C8B H8BB 110.4 . .
N2A C9A C8A 109.5(4) . .
N2A C9A H9AA 109.8 . .
N2A C9A H9AB 109.8 . .
C8A C9A H9AA 109.8 . .
C8A C9A H9AB 109.8 . .
H9AA C9A H9AB 108.2 . .
N2B C9B C8B 109.7(4) . .
N2B C9B H9BA 109.7 . .
N2B C9B H9BB 109.7 . .
C8B C9B H9BA 109.7 . .
C8B C9B H9BB 109.7 . .
H9BA C9B H9BB 108.2 . .
N2A C10A H10A 108.1 . .
N2A C10A H10B 108.1 . .
N2A C10A C11A 116.7(5) . .
H10A C10A H10B 107.3 . .
C11A C10A H10A 108.1 . .
C11A C10A H10B 108.1 . .
N2B C10B H10C 108.3 . .
N2B C10B H10D 108.3 . .
N2B C10B C11B 116.0(6) . .
H10C C10B H10D 107.4 . .
C11B C10B H10C 108.3 . .
C11B C10B H10D 108.3 . .
O3A C11A C10A 113.9(6) . .
O3A C11A H11A 108.8 . .
O3A C11A H11B 108.8 . .
C10A C11A H11A 108.8 . .
C10A C11A H11B 108.8 . .
H11A C11A H11B 107.7 . .
O3B C11B C10B 109.7(6) . .
O3B C11B H11C 109.7 . .
O3B C11B H11D 109.7 . .
C10B C11B H11C 109.7 . .
C10B C11B H11D 109.7 . .
H11C C11B H11D 108.2 . .
O1A C12A H12A 109.5 . .
O1A C12A H12B 109.5 . .
O1A C12A H12C 109.5 . .
H12A C12A H12B 109.5 . .
H12A C12A H12C 109.5 . .
H12B C12A H12C 109.5 . .
O1B C12B H12D 109.5 . .
O1B C12B H12E 109.5 . .
O1B C12B H12F 109.5 . .
H12D C12B H12E 109.5 . .
H12D C12B H12F 109.5 . .
H12E C12B H12F 109.5 . .

loop_
_geom_bond_atom_site_label_1
_geom_bond_atom_site_label_2
_geom_bond_distance
_geom_bond_site_symmetry_2
Ho01 Ho02 3.8627(3) 3_666
Ho01 Ni1 3.4590(7) 3_666
Ho01 O1 2.228(3) .
Ho01 H1 2.55(6) .
Ho01 O1A 2.576(3) 3_666
Ho01 O1C 2.319(3) 3_666
Ho01 O1F 2.309(4) .
Ho01 O2 2.405(3) 3_666
Ho01 O2A 2.457(3) 3_666
Ho01 O2E 2.344(3) .
Ho01 O3 2.335(3) 3_666
Ho02 Ho01 3.8627(3) 3_666
Ho02 Ni2 3.4318(6) .
Ho02 O1 2.222(3) .
Ho02 O1B 2.559(4) .
Ho02 O1E 2.347(3) .
Ho02 O2 2.346(3) .
Ho02 O2B 2.451(3) .
Ho02 O2D 2.331(3) .
Ho02 O2F 2.301(3) .
Ho02 O3 2.392(3) .
Ni1 Ho01 3.4592(7) 3_666
Ni1 O2 2.019(3) .
Ni1 O2A 2.073(3) .
Ni1 O2B 2.224(3) .
Ni1 O2C 2.080(3) .
Ni1 N1A 1.993(4) .
Ni1 N2A 2.135(4) .
Ni2 O1D 2.039(3) .
Ni2 O2A 2.199(3) .
Ni2 O2B 2.083(3) .
Ni2 O3 2.024(3) .
Ni2 N1B 2.012(4) .
Ni2 N2B 2.118(4) .
O1 H1 0.850(2) .
O1A Ho01 2.576(3) 3_666
O1A C2A 1.387(6) .
O1A C12A 1.444(6) .
O1B C2B 1.373(6) .
O1B C12B 1.464(6) .
O1C Ho01 2.319(3) 3_666
O1C C1C 1.248(6) .
O1D C1D 1.257(6) .
O1E C1E 1.250(5) .
O1F C1F 1.252(6) .
O2 Ho01 2.405(3) 3_666
O2 H2 0.850(2) .
O2A Ho01 2.457(3) 3_666
O2A C1A 1.351(5) .
O2B C1B 1.343(6) .
O2C C1C 1.265(6) .
O2D C1D 1.255(6) .
O2E C1E 1.262(6) .
O2F C1F 1.254(6) .
O3 Ho01 2.335(3) 3_666
O3 H3 0.849(3) .
O3A H3A 0.8400 .
O3A C11A 1.410(8) .
O3B H3B 0.8205 .
O3B C11B 1.420(8) .
N1A C7A 1.267(6) .
N1A C8A 1.477(7) .
N1B C7B 1.273(7) .
N1B C8B 1.454(6) .
N2A H2A 1.0000 .
N2A C9A 1.475(6) .
N2A C10A 1.490(7) .
N2B H2B 1.0000 .
N2B C9B 1.480(7) .
N2B C10B 1.483(7) .
C1A C2A 1.404(7) .
C1A C6A 1.408(7) .
C1B C2B 1.417(7) .
C1B C6B 1.408(7) .
C1C C2C 1.502(7) .
C1D C2D 1.497(7) .
C1E C2E 1.497(7) .
C1F C2F 1.500(7) .
C2A C3A 1.364(6) .
C2B C3B 1.380(8) .
C2C H2CA 0.9800 .
C2C H2CB 0.9800 .
C2C H2CC 0.9800 .
C2D H2DA 0.9800 .
C2D H2DB 0.9800 .
C2D H2DC 0.9800 .
C2E H2EA 0.9800 .
C2E H2EB 0.9800 .
C2E H2EC 0.9800 .
C2F H2FA 0.9800 .
C2F H2FB 0.9800 .
C2F H2FC 0.9800 .
C3A H3AA 0.9500 .
C3A C4A 1.399(8) .
C3B H3BA 0.9500 .
C3B C4B 1.378(8) .
C4A H4A 0.9500 .
C4A C5A 1.358(9) .
C4B H4B 0.9500 .
C4B C5B 1.365(9) .
C5A H5A 0.9500 .
C5A C6A 1.397(6) .
C5B H5B 0.9500 .
C5B C6B 1.385(8) .
C6A C7A 1.467(7) .
C6B C7B 1.461(8) .
C7A H7A 0.9500 .
C7B H7B 0.9500 .
C8A H8AA 0.9900 .
C8A H8AB 0.9900 .
C8A C9A 1.516(8) .
C8B H8BA 0.9900 .
C8B H8BB 0.9900 .
C8B C9B 1.522(8) .
C9A H9AA 0.9900 .
C9A H9AB 0.9900 .
C9B H9BA 0.9900 .
C9B H9BB 0.9900 .
C10A H10A 0.9900 .
C10A H10B 0.9900 .
C10A C11A 1.503(8) .
C10B H10C 0.9900 .
C10B H10D 0.9900 .
C10B C11B 1.498(9) .
C11A H11A 0.9900 .
C11A H11B 0.9900 .
C11B H11C 0.9900 .
C11B H11D 0.9900 .
C12A H12A 0.9800 .
C12A H12B 0.9800 .
C12A H12C 0.9800 .
C12B H12D 0.9800 .
C12B H12E 0.9800 .
C12B H12F 0.9800 .
O4 H4 0.8502 .

loop_
_geom_torsion_atom_site_label_1
_geom_torsion_atom_site_label_2
_geom_torsion_atom_site_label_3
_geom_torsion_atom_site_label_4
_geom_torsion
_geom_torsion_site_symmetry_1
Ho01 O1A C2A C1A -21.6(5) 3_666
Ho01 O1A C2A C3A 158.8(4) 3_666
Ho01 O1C C1C O2C -9.2(9) 3_666
Ho01 O1C C1C C2C 171.0(4) 3_666
Ho01 O1F C1F O2F -9.8(9) .
Ho01 O1F C1F C2F 168.4(5) .
Ho01 O2A C1A C2A 30.1(5) 3_666
Ho01 O2A C1A C6A -151.8(4) 3_666
Ho01 O2E C1E O1E 19.4(9) .
Ho01 O2E C1E C2E -162.8(4) .
Ho02 O1B C2B C1B -33.6(5) .
Ho02 O1B C2B C3B 143.9(5) .
Ho02 O1E C1E O2E -20.6(9) .
Ho02 O1E C1E C2E 161.6(4) .
Ho02 O2B C1B C2B 33.4(5) .
Ho02 O2B C1B C6B -145.0(4) .
Ho02 O2D C1D O1D -1.0(10) .
Ho02 O2D C1D C2D 179.0(5) .
Ho02 O2F C1F O1F 11.2(10) .
Ho02 O2F C1F C2F -167.0(5) .
Ni1 O2A C1A C2A 151.3(3) .
Ni1 O2A C1A C6A -30.6(6) .
Ni1 O2B C1B C2B -88.2(5) .
Ni1 O2B C1B C6B 93.4(6) .
Ni1 O2C C1C O1C 12.3(7) .
Ni1 O2C C1C C2C -167.9(4) .
Ni1 N1A C7A C6A 12.4(8) .
Ni1 N1A C8A C9A 35.3(5) .
Ni1 N2A C9A C8A 41.2(5) .
Ni1 N2A C10A C11A 178.3(4) .
Ni2 O1D C1D O2D 2.5(8) .
Ni2 O1D C1D C2D -177.5(4) .
Ni2 O2A C1A C2A -88.5(4) .
Ni2 O2A C1A C6A 89.7(5) .
Ni2 O2B C1B C2B 148.4(4) .
Ni2 O2B C1B C6B -30.0(6) .
Ni2 N1B C7B C6B 16.1(8) .
Ni2 N1B C8B C9B 35.5(5) .
Ni2 N2B C9B C8B 42.7(5) .
Ni2 N2B C10B C11B 177.5(5) .
O1A C2A C3A C4A -178.6(5) .
O1B C2B C3B C4B -179.2(6) .
O2A C1A C2A O1A -4.1(6) .
O2A C1A C2A C3A 175.4(4) .
O2A C1A C6A C5A -176.0(4) .
O2A C1A C6A C7A 5.7(8) .
O2B C1B C2B O1B 1.8(7) .
O2B C1B C2B C3B -175.8(5) .
O2B C1B C6B C5B 175.6(6) .
O2B C1B C6B C7B 0.4(9) .
N1A C8A C9A N2A -51.0(6) .
N1B C8B C9B N2B -52.2(6) .
N2A C10A C11A O3A 60.1(8) .
N2B C10B C11B O3B 53.3(9) .
C1A C2A C3A C4A 1.9(8) .
C1A C6A C7A N1A 5.7(8) .
C1B C2B C3B C4B -1.9(9) .
C1B C6B C7B N1B 8.9(9) .
C2A C1A C6A C5A 2.1(7) .
C2A C1A C6A C7A -176.2(5) .
C2A C3A C4A C5A -0.1(9) .
C2B C1B C6B C5B -2.8(8) .
C2B C1B C6B C7B -178.1(5) .
C2B C3B C4B C5B 1.1(11) .
C3A C4A C5A C6A -0.6(9) .
C3B C4B C5B C6B -1.3(12) .
C4A C5A C6A C1A -0.5(8) .
C4A C5A C6A C7A 178.0(5) .
C4B C5B C6B C1B 2.2(11) .
C4B C5B C6B C7B 177.7(7) .
C5A C6A C7A N1A -172.6(5) .
C5B C6B C7B N1B -166.5(6) .
C6A C1A C2A O1A 177.6(4) .
C6A C1A C2A C3A -2.8(7) .
C6B C1B C2B O1B -179.7(5) .
C6B C1B C2B C3B 2.7(8) .
C7A N1A C8A C9A -130.7(5) .
C7B N1B C8B C9B -123.0(6) .
C8A N1A C7A C6A 176.5(5) .
C8B N1B C7B C6B 172.5(5) .
C9A N2A C10A C11A 57.4(7) .
C9B N2B C10B C11B 56.9(8) .
C10A N2A C9A C8A 166.5(5) .
C10B N2B C9B C8B 168.4(5) .
C12A O1A C2A C1A 177.2(4) .
C12A O1A C2A C3A -2.3(7) .
C12B O1B C2B C1B 175.5(4) .
C12B O1B C2B C3B -7.0(8) .
